data_7220453
loop_
_publ_author_name
'Saegusa, Yuta'
'Ishizuka, Tomoya'
'Komamura, Keiyu'
'Shimizu, Soji'
'Kotani, Hiroaki'
'Kobayashi, Nagao'
'Kojima, Takahiko'

_publ_section_title
;
 Ring-fused porphyrins: extension of \p-conjugation significantly affects
 the aromaticity and optical properties of the porphyrin \p-systems and
 the Lewis acidity of the central metal ions.
;
_journal_issue 22
_journal_name_full 'Physical chemistry chemical physics : PCCP'
_journal_page_first 15001
_journal_page_last 15011
_journal_paper_doi 10.1039/c5cp01420d
_journal_volume 17
_journal_year 2015
_chemical_formula_sum 'C77 H67 Cl2 N5 Zn'
_chemical_formula_weight 1198.62
_chemical_name_systematic
;
 ?
;
_space_group_crystal_system monoclinic
_space_group_IT_number 14
_space_group_name_Hall '-P 2ybc'
_space_group_name_H-M_alt 'P 1 21/a 1'
_symmetry_space_group_name_Hall '-P 2yab'
_symmetry_space_group_name_H-M 'P 1 21/a 1'
_atom_sites_solution_hydrogens geom
_audit_creation_method SHELXL-2013
_audit_update_record
;
2015-05-07 deposited with the CCDC.
2015-05-13 downloaded from the CCDC.
;
_cell_angle_alpha 90
_cell_angle_beta 92.168(2)
_cell_angle_gamma 90
_cell_formula_units_Z 4
_cell_length_a 17.737(2)
_cell_length_b 18.295(3)
_cell_length_c 19.069(3)
_cell_measurement_reflns_used 9472
_cell_measurement_temperature 120(2)
_cell_measurement_theta_max 28.8083
_cell_measurement_theta_min 2.2286
_cell_volume 6183.4(16)
_computing_cell_refinement 'SAINT V7.68A (Bruker AXS, 2009)'
_computing_data_collection 'Bruker Instrument Service v2009, 11, 0, 0'
_computing_data_reduction 'SAINT V7.68A (Bruker AXS, 2009)'
_computing_molecular_graphics 'ORTEP-3 for Windows (Univ. of Glasgow, 2014)'
_computing_publication_material 'ORTEP-3 for Windows (Univ. of Glasgow, 2014)'
_computing_structure_refinement 'SHELXL-2013 (Sheldrick, 2013)'
_computing_structure_solution 'SHELXS-97 (Sheldrick, 2008)'
_diffrn_ambient_temperature 120(2)
_diffrn_measured_fraction_theta_full 0.998
_diffrn_measured_fraction_theta_max 0.984
_diffrn_radiation_type MoK\a
_diffrn_radiation_wavelength 0.71073
_diffrn_reflns_av_R_equivalents 0.0177
_diffrn_reflns_av_unetI/netI 0.0218
_diffrn_reflns_laue_measured_fraction_full 0.998
_diffrn_reflns_laue_measured_fraction_max 0.984
_diffrn_reflns_limit_h_max 14
_diffrn_reflns_limit_h_min -23
_diffrn_reflns_limit_k_max 21
_diffrn_reflns_limit_k_min -23
_diffrn_reflns_limit_l_max 22
_diffrn_reflns_limit_l_min -24
_diffrn_reflns_number 34682
_diffrn_reflns_point_group_measured_fraction_full 0.998
_diffrn_reflns_point_group_measured_fraction_max 0.984
_diffrn_reflns_theta_full 25.242
_diffrn_reflns_theta_max 27.469
_diffrn_reflns_theta_min 1.069
_exptl_absorpt_coefficient_mu 0.533
_exptl_absorpt_correction_T_max 0.7456
_exptl_absorpt_correction_T_min 0.6301
_exptl_absorpt_correction_type multi-scan
_exptl_absorpt_process_details 'SADABS V2008/1 (Bruker AXS)'
_exptl_crystal_colour black
_exptl_crystal_density_diffrn 1.288
_exptl_crystal_description prismatic
_exptl_crystal_F_000 2512
_exptl_crystal_size_max 0.200
_exptl_crystal_size_mid 0.200
_exptl_crystal_size_min 0.100
_refine_diff_density_max 0.400
_refine_diff_density_min -0.412
_refine_diff_density_rms 0.048
_refine_ls_extinction_method none
_refine_ls_goodness_of_fit_ref 1.038
_refine_ls_hydrogen_treatment constr
_refine_ls_matrix_type full
_refine_ls_number_parameters 778
_refine_ls_number_reflns 13927
_refine_ls_number_restraints 0
_refine_ls_restrained_S_all 1.038
_refine_ls_R_factor_all 0.0397
_refine_ls_R_factor_gt 0.0331
_refine_ls_shift/su_max 0.004
_refine_ls_shift/su_mean 0.000
_refine_ls_structure_factor_coef Fsqd
_refine_ls_weighting_details 'w=1/[?^2^(Fo^2^)+(0.0461P)^2^+2.9405P] where P=(Fo^2^+2Fc^2^)/3'
_refine_ls_weighting_scheme calc
_refine_ls_wR_factor_gt 0.0872
_refine_ls_wR_factor_ref 0.0916
_reflns_Friedel_coverage 0.000
_reflns_number_gt 12116
_reflns_number_total 13927
_reflns_threshold_expression 'I > 2?(I)'
_cod_data_source_file c5cp01420d2.cif
_cod_data_source_block gusa46n
_cod_depositor_comments 'Adding full bibliography for 7220453--7220455.cif.'
_cod_original_cell_volume 6183.5(15)
_cod_database_code 7220453
_audit_block_doi 10.5517/cc148gmh
_shelx_space_group_comment
;
The symmetry employed for this shelxl refinement is uniquely defined
by the following loop, which should always be used as a source of
symmetry information in preference to the above space-group names.
They are only intended as comments.
;
_shelx_estimated_absorpt_t_min 0.901
_shelx_estimated_absorpt_t_max 0.949
_shelxl_version_number 2013-4

loop_
_space_group_symop_operation_xyz
'x, y, z'
'-x+1/2, y+1/2, -z'
'-x, -y, -z'
'x-1/2, -y-1/2, z'

loop_
_atom_site_label
_atom_site_type_symbol
_atom_site_fract_x
_atom_site_fract_y
_atom_site_fract_z
_atom_site_U_iso_or_equiv
_atom_site_adp_type
_atom_site_occupancy
_atom_site_site_symmetry_order
_atom_site_calc_flag
_atom_site_refinement_flags_posn
_atom_site_refinement_flags_adp
Zn1 Zn 0.72577(2) 0.22721(2) 0.52616(2) 0.01896(5) Uani 1 1 d . .
N1 N 0.66392(6) 0.12403(6) 0.53651(6) 0.0180(2) Uani 1 1 d . .
N2 N 0.71756(6) 0.21992(6) 0.42518(6) 0.0182(2) Uani 1 1 d . .
N3 N 0.84298(7) 0.29000(6) 0.50209(6) 0.0179(2) Uani 1 1 d . .
N4 N 0.77639(6) 0.20894(6) 0.61572(6) 0.0183(2) Uani 1 1 d . .
N5 N 0.63925(7) 0.30063(6) 0.54954(6) 0.0207(2) Uani 1 1 d . .
C1 C 0.66315(7) 0.07938(7) 0.59465(7) 0.0184(3) Uani 1 1 d . .
C2 C 0.62223(8) 0.01284(8) 0.57742(8) 0.0211(3) Uani 1 1 d . .
H1 H 0.6124 -0.0264 0.6084 0.025 Uiso 1 1 calc R U
C3 C 0.60065(8) 0.01721(8) 0.50852(8) 0.0208(3) Uani 1 1 d . .
H2 H 0.5729 -0.0185 0.4822 0.025 Uiso 1 1 calc R U
C4 C 0.62777(7) 0.08633(7) 0.48264(7) 0.0180(3) Uani 1 1 d . .
C5 C 0.62823(7) 0.11202(7) 0.41313(7) 0.0183(3) Uani 1 1 d . .
C6 C 0.67156(8) 0.17118(7) 0.39103(7) 0.0186(3) Uani 1 1 d . .
C7 C 0.68274(8) 0.16963(8) 0.31605(7) 0.0187(3) Uani 1 1 d . .
C8 C 0.74089(8) 0.21787(7) 0.30536(7) 0.0188(3) Uani 1 1 d . .
C9 C 0.76099(8) 0.24751(7) 0.37396(7) 0.0184(3) Uani 1 1 d . .
C10 C 0.82884(8) 0.28677(7) 0.37496(7) 0.0177(3) Uani 1 1 d . .
C11 C 0.87054(8) 0.30465(7) 0.43702(7) 0.0175(3) Uani 1 1 d . .
C12 C 0.94806(8) 0.32935(8) 0.44406(7) 0.0207(3) Uani 1 1 d . .
H3 H 0.9793 0.3438 0.4071 0.025 Uiso 1 1 calc R U
C13 C 0.96754(8) 0.32798(8) 0.51335(7) 0.0208(3) Uani 1 1 d . .
H4 H 1.0150 0.3413 0.5344 0.025 Uiso 1 1 calc R U
C14 C 0.90199(8) 0.30234(7) 0.54932(7) 0.0175(3) Uani 1 1 d . .
C15 C 0.89874(8) 0.28037(7) 0.61992(7) 0.0177(3) Uani 1 1 d . .
C16 C 0.84084(8) 0.23688(7) 0.64519(7) 0.0185(3) Uani 1 1 d . .
C17 C 0.86154(8) 0.20278(7) 0.71178(7) 0.0189(3) Uani 1 1 d . .
C18 C 0.80659(8) 0.15128(8) 0.72217(7) 0.0191(3) Uani 1 1 d . .
C19 C 0.75587(8) 0.15588(7) 0.66128(7) 0.0186(3) Uani 1 1 d . .
C20 C 0.70537(7) 0.09706(7) 0.65625(7) 0.0183(3) Uani 1 1 d . .
C21 C 0.60111(8) 0.07566(8) 0.34643(7) 0.0195(3) Uani 1 1 d . .
C22 C 0.63530(8) 0.10973(8) 0.28819(7) 0.0196(3) Uani 1 1 d . .
C23 C 0.62326(8) 0.08378(8) 0.22065(8) 0.0223(3) Uani 1 1 d . .
H5 H 0.6467 0.1071 0.1826 0.027 Uiso 1 1 calc R U
C24 C 0.57620(8) 0.02275(8) 0.20829(8) 0.0242(3) Uani 1 1 d . .
C25 C 0.54056(8) -0.00789(8) 0.26528(8) 0.0252(3) Uani 1 1 d . .
H6 H 0.5068 -0.0476 0.2571 0.030 Uiso 1 1 calc R U
C26 C 0.55253(8) 0.01757(8) 0.33394(8) 0.0228(3) Uani 1 1 d . .
H7 H 0.5276 -0.0048 0.3716 0.027 Uiso 1 1 calc R U
C27 C 0.56625(10) -0.01286(9) 0.13589(8) 0.0321(4) Uani 1 1 d . .
C28 C 0.59866(15) -0.09063(11) 0.14064(11) 0.0548(6) Uani 1 1 d . .
H8 H 0.6527 -0.0882 0.1533 0.082 Uiso 1 1 calc R U
H9 H 0.5913 -0.1151 0.0952 0.082 Uiso 1 1 calc R U
H10 H 0.5726 -0.1182 0.1765 0.082 Uiso 1 1 calc R U
C29 C 0.60674(12) 0.02984(11) 0.07923(9) 0.0421(4) Uani 1 1 d . .
H11 H 0.5859 0.0794 0.0757 0.063 Uiso 1 1 calc R U
H12 H 0.5995 0.0049 0.0340 0.063 Uiso 1 1 calc R U
H13 H 0.6608 0.0326 0.0918 0.063 Uiso 1 1 calc R U
C30 C 0.48178(12) -0.01673(12) 0.11466(10) 0.0472(5) Uani 1 1 d . .
H14 H 0.4549 -0.0436 0.1505 0.071 Uiso 1 1 calc R U
H15 H 0.4753 -0.0420 0.0695 0.071 Uiso 1 1 calc R U
H16 H 0.4613 0.0329 0.1104 0.071 Uiso 1 1 calc R U
C31 C 0.85148(8) 0.28706(7) 0.29975(7) 0.0188(3) Uani 1 1 d . .
C32 C 0.79888(8) 0.24407(7) 0.25825(7) 0.0189(3) Uani 1 1 d . .
C33 C 0.80967(8) 0.23100(8) 0.18798(7) 0.0211(3) Uani 1 1 d . .
H17 H 0.7744 0.2019 0.1617 0.025 Uiso 1 1 calc R U
C34 C 0.87292(8) 0.26074(8) 0.15478(8) 0.0225(3) Uani 1 1 d . .
C35 C 0.92185(8) 0.30453(8) 0.19497(8) 0.0238(3) Uani 1 1 d . .
H18 H 0.9636 0.3262 0.1732 0.029 Uiso 1 1 calc R U
C36 C 0.91188(8) 0.31807(8) 0.26674(7) 0.0214(3) Uani 1 1 d . .
H19 H 0.9465 0.3484 0.2924 0.026 Uiso 1 1 calc R U
C37 C 0.88920(9) 0.24004(9) 0.07848(8) 0.0267(3) Uani 1 1 d . .
C38 C 0.93125(14) 0.16744(11) 0.07896(10) 0.0483(5) Uani 1 1 d . .
H20 H 0.9423 0.1537 0.0308 0.072 Uiso 1 1 calc R U
H21 H 0.8999 0.1296 0.0996 0.072 Uiso 1 1 calc R U
H22 H 0.9786 0.1723 0.1068 0.072 Uiso 1 1 calc R U
C39 C 0.93819(14) 0.29748(11) 0.04370(10) 0.0477(5) Uani 1 1 d . .
H23 H 0.9875 0.2999 0.0685 0.072 Uiso 1 1 calc R U
H24 H 0.9135 0.3453 0.0458 0.072 Uiso 1 1 calc R U
H25 H 0.9449 0.2840 -0.0054 0.072 Uiso 1 1 calc R U
C40 C 0.81637(12) 0.23253(16) 0.03320(10) 0.0592(7) Uani 1 1 d . .
H26 H 0.8289 0.2231 -0.0156 0.089 Uiso 1 1 calc R U
H27 H 0.7872 0.2779 0.0356 0.089 Uiso 1 1 calc R U
H28 H 0.7864 0.1919 0.0506 0.089 Uiso 1 1 calc R U
C41 C 0.95821(8) 0.28010(7) 0.67794(7) 0.0186(3) Uani 1 1 d . .
C42 C 0.93640(8) 0.23178(7) 0.73251(7) 0.0189(3) Uani 1 1 d . .
C43 C 0.98378(8) 0.21773(8) 0.79014(7) 0.0209(3) Uani 1 1 d . .
H29 H 0.9684 0.1848 0.8254 0.025 Uiso 1 1 calc R U
C44 C 1.05482(8) 0.25200(8) 0.79684(7) 0.0213(3) Uani 1 1 d . .
C45 C 1.07388(8) 0.30151(8) 0.74458(8) 0.0225(3) Uani 1 1 d . .
H30 H 1.1207 0.3266 0.7493 0.027 Uiso 1 1 calc R U
C46 C 1.02679(8) 0.31572(8) 0.68559(7) 0.0208(3) Uani 1 1 d . .
H31 H 1.0418 0.3496 0.6510 0.025 Uiso 1 1 calc R U
C47 C 1.11178(8) 0.23544(9) 0.85742(8) 0.0248(3) Uani 1 1 d . .
C48 C 1.13122(11) 0.30607(10) 0.89797(10) 0.0393(4) Uani 1 1 d . .
H32 H 1.0851 0.3269 0.9164 0.059 Uiso 1 1 calc R U
H33 H 1.1540 0.3413 0.8664 0.059 Uiso 1 1 calc R U
H34 H 1.1670 0.2950 0.9370 0.059 Uiso 1 1 calc R U
C49 C 1.18421(10) 0.20391(11) 0.82715(9) 0.0372(4) Uani 1 1 d . .
H35 H 1.2208 0.1932 0.8655 0.056 Uiso 1 1 calc R U
H36 H 1.2058 0.2396 0.7953 0.056 Uiso 1 1 calc R U
H37 H 1.1721 0.1588 0.8014 0.056 Uiso 1 1 calc R U
C50 C 1.08116(10) 0.17948(10) 0.90890(9) 0.0341(4) Uani 1 1 d . .
H38 H 1.0350 0.1985 0.9289 0.051 Uiso 1 1 calc R U
H39 H 1.1190 0.1705 0.9467 0.051 Uiso 1 1 calc R U
H40 H 1.0699 0.1336 0.8841 0.051 Uiso 1 1 calc R U
C51 C 0.72043(8) 0.05474(8) 0.72282(7) 0.0196(3) Uani 1 1 d . .
C52 C 0.78182(8) 0.08762(8) 0.76200(7) 0.0198(3) Uani 1 1 d . .
C53 C 0.81085(8) 0.05676(8) 0.82336(7) 0.0227(3) Uani 1 1 d . .
H41 H 0.8510 0.0801 0.8490 0.027 Uiso 1 1 calc R U
C54 C 0.78101(9) -0.00928(8) 0.84784(8) 0.0252(3) Uani 1 1 d . .
C55 C 0.71934(9) -0.03960(9) 0.81077(8) 0.0277(3) Uani 1 1 d . .
H42 H 0.6974 -0.0831 0.8280 0.033 Uiso 1 1 calc R U
C56 C 0.68846(8) -0.00816(8) 0.74906(8) 0.0244(3) Uani 1 1 d . .
H43 H 0.6460 -0.0298 0.7255 0.029 Uiso 1 1 calc R U
C57 C 0.81607(10) -0.04909(9) 0.91208(8) 0.0303(3) Uani 1 1 d . .
C58 C 0.75807(12) -0.05268(13) 0.96914(10) 0.0484(5) Uani 1 1 d . .
H44 H 0.7795 -0.0794 1.0098 0.073 Uiso 1 1 calc R U
H45 H 0.7127 -0.0780 0.9509 0.073 Uiso 1 1 calc R U
H46 H 0.7448 -0.0030 0.9834 0.073 Uiso 1 1 calc R U
C59 C 0.88778(12) -0.01174(12) 0.94132(11) 0.0473(5) Uani 1 1 d . .
H47 H 0.8754 0.0375 0.9576 0.071 Uiso 1 1 calc R U
H48 H 0.9246 -0.0084 0.9044 0.071 Uiso 1 1 calc R U
H49 H 0.9092 -0.0404 0.9806 0.071 Uiso 1 1 calc R U
C60 C 0.83855(11) -0.12703(10) 0.88958(10) 0.0397(4) Uani 1 1 d . .
H50 H 0.8748 -0.1240 0.8522 0.060 Uiso 1 1 calc R U
H51 H 0.7935 -0.1535 0.8724 0.060 Uiso 1 1 calc R U
H52 H 0.8615 -0.1530 0.9299 0.060 Uiso 1 1 calc R U
C61 C 0.59346(9) 0.32764(9) 0.49859(8) 0.0284(3) Uani 1 1 d . .
H65 H 0.5999 0.3117 0.4518 0.034 Uiso 1 1 calc R U
C62 C 0.53713(10) 0.37783(10) 0.51110(10) 0.0372(4) Uani 1 1 d . .
H66 H 0.5060 0.3964 0.4736 0.045 Uiso 1 1 calc R U
C63 C 0.52706(10) 0.40040(10) 0.57946(10) 0.0364(4) Uani 1 1 d . .
H67 H 0.4891 0.4350 0.5896 0.044 Uiso 1 1 calc R U
C64 C 0.57305(9) 0.37180(9) 0.63259(9) 0.0306(3) Uani 1 1 d . .
H68 H 0.5668 0.3858 0.6800 0.037 Uiso 1 1 calc R U
C65 C 0.62839(8) 0.32233(8) 0.61560(8) 0.0239(3) Uani 1 1 d . .
H69 H 0.6601 0.3029 0.6523 0.029 Uiso 1 1 calc R U
C66 C 0.77520(10) -0.01553(10) 0.38020(10) 0.0367(4) Uani 1 1 d . .
C67 C 0.76621(10) -0.04169(10) 0.44720(11) 0.0401(4) Uani 1 1 d . .
H54 H 0.7386 -0.0853 0.4548 0.048 Uiso 1 1 calc R U
C68 C 0.79820(11) -0.00309(12) 0.50317(12) 0.0474(5) Uani 1 1 d . .
H55 H 0.7931 -0.0206 0.5496 0.057 Uiso 1 1 calc R U
C69 C 0.83764(11) 0.06109(13) 0.49186(13) 0.0534(6) Uani 1 1 d . .
H56 H 0.8590 0.0876 0.5305 0.064 Uiso 1 1 calc R U
C70 C 0.84570(11) 0.08625(11) 0.42427(14) 0.0500(5) Uani 1 1 d . .
H57 H 0.8728 0.1301 0.4166 0.060 Uiso 1 1 calc R U
C71 C 0.81466(10) 0.04802(10) 0.36792(12) 0.0423(4) Uani 1 1 d . .
H58 H 0.8203 0.0651 0.3214 0.051 Uiso 1 1 calc R U
C72 C 0.98733(10) 0.05140(9) 0.25327(8) 0.0305(3) Uani 1 1 d . .
C73 C 0.98247(11) 0.12593(10) 0.26499(9) 0.0363(4) Uani 1 1 d . .
H60 H 0.9382 0.1522 0.2511 0.044 Uiso 1 1 calc R U
C74 C 1.04339(12) 0.16136(10) 0.29729(10) 0.0405(4) Uani 1 1 d . .
H61 H 1.0410 0.2125 0.3055 0.049 Uiso 1 1 calc R U
C75 C 1.10755(11) 0.12301(11) 0.31760(10) 0.0397(4) Uani 1 1 d . .
H62 H 1.1495 0.1478 0.3389 0.048 Uiso 1 1 calc R U
C76 C 1.11052(10) 0.04824(11) 0.30687(10) 0.0390(4) Uani 1 1 d . .
H63 H 1.1543 0.0217 0.3219 0.047 Uiso 1 1 calc R U
C77 C 1.05037(10) 0.01172(10) 0.27441(9) 0.0338(4) Uani 1 1 d . .
H64 H 1.0524 -0.0396 0.2668 0.041 Uiso 1 1 calc R U
Cl2 Cl 0.91298(3) 0.00624(3) 0.20903(3) 0.04437(11) Uani 1 1 d . .
Cl1 Cl 0.73592(3) -0.06406(3) 0.30912(3) 0.05248(13) Uani 1 1 d . .

loop_
_atom_site_aniso_label
_atom_site_aniso_U_11
_atom_site_aniso_U_22
_atom_site_aniso_U_33
_atom_site_aniso_U_23
_atom_site_aniso_U_13
_atom_site_aniso_U_12
Zn1 0.02020(9) 0.01966(9) 0.01691(8) -0.00053(6) -0.00067(6) 0.00308(6)
N1 0.0147(5) 0.0197(6) 0.0196(6) -0.0003(4) 0.0012(4) 0.0009(4)
N2 0.0158(5) 0.0193(6) 0.0194(6) -0.0006(4) 0.0005(4) -0.0010(4)
N3 0.0179(6) 0.0173(5) 0.0183(6) 0.0005(4) 0.0001(4) -0.0006(4)
N4 0.0168(6) 0.0189(5) 0.0192(6) 0.0018(4) -0.0001(4) -0.0024(4)
N5 0.0202(6) 0.0189(6) 0.0230(6) -0.0004(5) 0.0009(5) -0.0002(5)
C1 0.0133(6) 0.0193(6) 0.0228(7) 0.0010(5) 0.0035(5) 0.0007(5)
C2 0.0163(6) 0.0208(7) 0.0264(7) 0.0014(5) 0.0027(5) -0.0019(5)
C3 0.0155(6) 0.0213(7) 0.0256(7) -0.0014(5) 0.0020(5) -0.0025(5)
C4 0.0121(6) 0.0204(6) 0.0218(7) -0.0022(5) 0.0020(5) 0.0005(5)
C5 0.0126(6) 0.0205(6) 0.0219(7) -0.0033(5) 0.0008(5) 0.0011(5)
C6 0.0149(6) 0.0209(6) 0.0200(7) -0.0012(5) -0.0004(5) 0.0013(5)
C7 0.0167(6) 0.0209(6) 0.0183(6) -0.0003(5) -0.0013(5) 0.0019(5)
C8 0.0186(7) 0.0200(6) 0.0176(6) 0.0000(5) -0.0007(5) 0.0015(5)
C9 0.0182(6) 0.0176(6) 0.0193(7) -0.0004(5) -0.0003(5) 0.0012(5)
C10 0.0184(6) 0.0161(6) 0.0187(6) 0.0018(5) 0.0014(5) 0.0009(5)
C11 0.0181(6) 0.0142(6) 0.0205(7) 0.0015(5) 0.0015(5) 0.0004(5)
C12 0.0191(7) 0.0214(7) 0.0215(7) 0.0028(5) 0.0011(5) -0.0025(5)
C13 0.0186(7) 0.0207(7) 0.0228(7) 0.0021(5) -0.0012(5) -0.0027(5)
C14 0.0170(6) 0.0150(6) 0.0205(7) 0.0004(5) -0.0009(5) -0.0002(5)
C15 0.0164(6) 0.0163(6) 0.0202(7) -0.0010(5) -0.0014(5) -0.0003(5)
C16 0.0186(6) 0.0180(6) 0.0187(6) 0.0004(5) 0.0007(5) 0.0004(5)
C17 0.0196(7) 0.0195(6) 0.0176(6) 0.0005(5) 0.0008(5) 0.0008(5)
C18 0.0188(7) 0.0209(7) 0.0176(6) 0.0003(5) 0.0021(5) 0.0008(5)
C19 0.0168(6) 0.0202(6) 0.0188(6) 0.0009(5) 0.0023(5) 0.0009(5)
C20 0.0151(6) 0.0192(6) 0.0209(7) 0.0024(5) 0.0036(5) 0.0017(5)
C21 0.0153(6) 0.0224(7) 0.0207(7) -0.0022(5) -0.0006(5) 0.0018(5)
C22 0.0151(6) 0.0206(6) 0.0229(7) -0.0006(5) -0.0016(5) 0.0010(5)
C23 0.0204(7) 0.0256(7) 0.0208(7) -0.0008(5) -0.0010(5) -0.0002(6)
C24 0.0236(7) 0.0264(7) 0.0222(7) -0.0044(6) -0.0041(6) 0.0006(6)
C25 0.0222(7) 0.0243(7) 0.0285(8) -0.0024(6) -0.0043(6) -0.0054(6)
C26 0.0175(7) 0.0258(7) 0.0250(7) -0.0003(6) -0.0001(5) -0.0026(5)
C27 0.0408(9) 0.0315(8) 0.0234(8) -0.0059(6) -0.0070(7) -0.0049(7)
C28 0.0890(17) 0.0395(11) 0.0352(10) -0.0159(8) -0.0077(10) 0.0130(11)
C29 0.0513(11) 0.0534(11) 0.0214(8) -0.0101(8) -0.0003(7) -0.0111(9)
C30 0.0487(12) 0.0574(12) 0.0342(10) -0.0029(9) -0.0164(9) -0.0187(10)
C31 0.0194(7) 0.0187(6) 0.0183(6) 0.0014(5) 0.0002(5) 0.0019(5)
C32 0.0180(6) 0.0182(6) 0.0202(7) 0.0020(5) -0.0006(5) 0.0013(5)
C33 0.0219(7) 0.0213(7) 0.0199(7) 0.0006(5) -0.0007(5) 0.0006(5)
C34 0.0236(7) 0.0240(7) 0.0200(7) 0.0026(5) 0.0019(5) 0.0037(6)
C35 0.0219(7) 0.0261(7) 0.0237(7) 0.0047(6) 0.0040(6) -0.0003(6)
C36 0.0208(7) 0.0214(7) 0.0220(7) 0.0024(5) -0.0006(5) -0.0010(5)
C37 0.0293(8) 0.0319(8) 0.0191(7) 0.0006(6) 0.0045(6) 0.0012(6)
C38 0.0782(15) 0.0379(10) 0.0301(9) 0.0017(8) 0.0174(9) 0.0192(10)
C39 0.0760(15) 0.0419(10) 0.0267(9) 0.0009(8) 0.0194(9) -0.0107(10)
C40 0.0392(11) 0.114(2) 0.0247(9) -0.0161(11) 0.0012(8) -0.0009(12)
C41 0.0191(7) 0.0186(6) 0.0181(6) -0.0005(5) -0.0003(5) 0.0008(5)
C42 0.0189(7) 0.0184(6) 0.0195(7) -0.0006(5) 0.0020(5) -0.0013(5)
C43 0.0212(7) 0.0218(7) 0.0197(7) 0.0017(5) 0.0015(5) -0.0002(5)
C44 0.0204(7) 0.0238(7) 0.0195(7) -0.0001(5) -0.0022(5) 0.0011(5)
C45 0.0183(7) 0.0262(7) 0.0229(7) 0.0001(6) -0.0018(5) -0.0037(5)
C46 0.0212(7) 0.0215(7) 0.0196(7) 0.0012(5) 0.0002(5) -0.0022(5)
C47 0.0213(7) 0.0316(8) 0.0210(7) 0.0025(6) -0.0043(6) 0.0006(6)
C48 0.0436(10) 0.0401(10) 0.0329(9) -0.0020(7) -0.0168(8) -0.0014(8)
C49 0.0259(8) 0.0516(11) 0.0337(9) 0.0070(8) -0.0019(7) 0.0094(8)
C50 0.0322(9) 0.0447(10) 0.0247(8) 0.0106(7) -0.0055(6) 0.0000(7)
C51 0.0170(6) 0.0220(7) 0.0199(7) 0.0022(5) 0.0024(5) 0.0018(5)
C52 0.0178(6) 0.0206(6) 0.0213(7) 0.0011(5) 0.0039(5) -0.0003(5)
C53 0.0218(7) 0.0259(7) 0.0205(7) 0.0017(6) 0.0005(5) -0.0025(6)
C54 0.0264(7) 0.0270(7) 0.0222(7) 0.0064(6) 0.0011(6) -0.0018(6)
C55 0.0268(8) 0.0268(8) 0.0294(8) 0.0094(6) 0.0015(6) -0.0057(6)
C56 0.0209(7) 0.0265(7) 0.0259(7) 0.0038(6) -0.0003(6) -0.0047(6)
C57 0.0337(9) 0.0333(8) 0.0236(7) 0.0101(6) -0.0025(6) -0.0048(7)
C58 0.0526(12) 0.0628(13) 0.0306(9) 0.0174(9) 0.0102(8) 0.0080(10)
C59 0.0534(12) 0.0480(11) 0.0389(10) 0.0188(9) -0.0190(9) -0.0129(9)
C60 0.0468(11) 0.0379(9) 0.0339(9) 0.0084(7) -0.0054(8) 0.0058(8)
C61 0.0265(8) 0.0314(8) 0.0271(8) -0.0017(6) -0.0027(6) 0.0051(6)
C62 0.0305(9) 0.0400(10) 0.0406(10) -0.0009(8) -0.0053(7) 0.0122(7)
C63 0.0266(8) 0.0336(9) 0.0492(10) -0.0079(8) 0.0053(7) 0.0081(7)
C64 0.0286(8) 0.0301(8) 0.0336(8) -0.0083(7) 0.0075(7) -0.0003(6)
C65 0.0239(7) 0.0229(7) 0.0252(7) -0.0009(6) 0.0032(6) -0.0033(6)
C66 0.0242(8) 0.0333(9) 0.0525(11) -0.0008(8) 0.0012(7) 0.0123(7)
C67 0.0252(8) 0.0375(9) 0.0580(12) 0.0050(8) 0.0097(8) 0.0108(7)
C68 0.0320(10) 0.0602(13) 0.0504(12) 0.0004(10) 0.0059(8) 0.0218(9)
C69 0.0305(10) 0.0548(13) 0.0740(15) -0.0224(11) -0.0092(10) 0.0205(9)
C70 0.0289(9) 0.0319(9) 0.0888(17) 0.0000(10) -0.0028(10) 0.0086(7)
C71 0.0306(9) 0.0354(9) 0.0612(12) 0.0100(9) 0.0057(8) 0.0126(7)
C72 0.0332(9) 0.0327(8) 0.0259(8) 0.0020(6) 0.0030(6) -0.0043(7)
C73 0.0404(10) 0.0327(9) 0.0352(9) 0.0034(7) -0.0044(7) 0.0051(7)
C74 0.0498(11) 0.0315(9) 0.0398(10) -0.0031(7) -0.0024(8) 0.0011(8)
C75 0.0355(10) 0.0495(11) 0.0340(9) -0.0107(8) 0.0008(7) -0.0042(8)
C76 0.0319(9) 0.0474(10) 0.0378(9) -0.0053(8) 0.0032(7) 0.0095(8)
C77 0.0374(9) 0.0308(8) 0.0338(9) -0.0018(7) 0.0099(7) 0.0035(7)
Cl2 0.0449(3) 0.0416(2) 0.0460(3) 0.00160(19) -0.0061(2) -0.0116(2)
Cl1 0.0408(3) 0.0515(3) 0.0641(3) -0.0115(2) -0.0118(2) 0.0161(2)

loop_
_atom_type_symbol
_atom_type_description
_atom_type_scat_dispersion_real
_atom_type_scat_dispersion_imag
_atom_type_scat_source
C C 0.0033 0.0016 'International Tables Vol C Tables 4.2.6.8 and 6.1.1.4'
H H 0.0000 0.0000 'International Tables Vol C Tables 4.2.6.8 and 6.1.1.4'
N N 0.0061 0.0033 'International Tables Vol C Tables 4.2.6.8 and 6.1.1.4'
Cl Cl 0.1484 0.1585 'International Tables Vol C Tables 4.2.6.8 and 6.1.1.4'
Zn Zn 0.2839 1.4301 'International Tables Vol C Tables 4.2.6.8 and 6.1.1.4'

loop_
_geom_angle_atom_site_label_1
_geom_angle_atom_site_label_2
_geom_angle_atom_site_label_3
_geom_angle
N4 Zn1 N2 152.45(5)
N4 Zn1 N5 104.02(5)
N2 Zn1 N5 103.17(5)
N4 Zn1 N1 89.36(5)
N2 Zn1 N1 90.64(5)
N5 Zn1 N1 99.16(5)
N4 Zn1 N3 82.90(4)
N2 Zn1 N3 82.95(4)
N5 Zn1 N3 111.99(4)
N1 Zn1 N3 148.85(4)
C4 N1 C1 106.56(11)
C4 N1 Zn1 125.75(9)
C1 N1 Zn1 127.04(9)
C6 N2 C9 104.18(11)
C6 N2 Zn1 123.03(9)
C9 N2 Zn1 131.73(10)
C14 N3 C11 105.73(11)
C14 N3 Zn1 126.10(9)
C11 N3 Zn1 126.63(9)
C16 N4 C19 104.24(11)
C16 N4 Zn1 131.25(9)
C19 N4 Zn1 124.20(9)
C61 N5 C65 117.90(13)
C61 N5 Zn1 120.72(10)
C65 N5 Zn1 121.38(10)
N1 C1 C20 120.96(12)
N1 C1 C2 109.63(12)
C20 C1 C2 128.97(13)
C3 C2 C1 106.89(12)
C2 C3 C4 107.25(12)
N1 C4 C5 121.13(12)
N1 C4 C3 109.59(12)
C5 C4 C3 128.85(13)
C6 C5 C4 124.34(13)
C6 C5 C21 104.45(12)
C4 C5 C21 129.68(13)
N2 C6 C5 133.55(13)
N2 C6 C7 112.54(12)
C5 C6 C7 112.22(12)
C8 C7 C6 105.30(12)
C8 C7 C22 147.76(13)
C6 C7 C22 105.85(12)
C7 C8 C9 105.44(12)
C7 C8 C32 147.47(13)
C9 C8 C32 106.00(12)
N2 C9 C10 133.50(13)
N2 C9 C8 112.45(12)
C10 C9 C8 112.72(12)
C9 C10 C11 123.60(12)
C9 C10 C31 104.42(12)
C11 C10 C31 130.47(12)
N3 C11 C10 121.22(12)
N3 C11 C12 110.19(12)
C10 C11 C12 128.03(13)
C13 C12 C11 106.94(12)
C12 C13 C14 106.74(12)
N3 C14 C15 121.48(12)
N3 C14 C13 110.36(12)
C15 C14 C13 127.38(13)
C16 C15 C14 123.28(12)
C16 C15 C41 104.41(12)
C14 C15 C41 130.79(13)
N4 C16 C15 133.67(13)
N4 C16 C17 112.51(12)
C15 C16 C17 112.44(12)
C18 C17 C16 105.29(12)
C18 C17 C42 147.82(13)
C16 C17 C42 106.05(12)
C17 C18 C19 105.52(12)
C17 C18 C52 147.81(13)
C19 C18 C52 105.84(12)
N4 C19 C20 133.59(13)
N4 C19 C18 112.41(12)
C20 C19 C18 112.80(12)
C19 C20 C1 123.55(12)
C19 C20 C51 104.19(12)
C1 C20 C51 131.24(13)
C26 C21 C22 118.77(13)
C26 C21 C5 131.69(13)
C22 C21 C5 109.53(12)
C23 C22 C21 121.32(13)
C23 C22 C7 131.27(13)
C21 C22 C7 107.37(12)
C22 C23 C24 119.86(14)
C25 C24 C23 118.12(13)
C25 C24 C27 119.42(14)
C23 C24 C27 122.39(14)
C24 C25 C26 122.56(14)
C21 C26 C25 119.26(14)
C24 C27 C29 112.18(14)
C24 C27 C28 108.12(14)
C29 C27 C28 109.22(17)
C24 C27 C30 109.56(15)
C29 C27 C30 108.37(15)
C28 C27 C30 109.35(16)
C36 C31 C32 118.16(13)
C36 C31 C10 132.38(13)
C32 C31 C10 109.43(12)
C33 C32 C31 121.24(13)
C33 C32 C8 131.42(13)
C31 C32 C8 107.26(12)
C32 C33 C34 120.52(13)
C35 C34 C33 117.59(13)
C35 C34 C37 121.79(13)
C33 C34 C37 120.47(13)
C34 C35 C36 122.57(14)
C31 C36 C35 119.83(13)
C38 C37 C39 108.39(16)
C38 C37 C40 109.11(17)
C39 C37 C40 107.31(16)
C38 C37 C34 108.53(13)
C39 C37 C34 111.72(14)
C40 C37 C34 111.70(14)
C46 C41 C42 118.41(13)
C46 C41 C15 131.88(13)
C42 C41 C15 109.69(12)
C43 C42 C41 121.37(13)
C43 C42 C17 131.49(13)
C41 C42 C17 107.09(12)
C42 C43 C44 120.27(13)
C45 C44 C43 117.61(13)
C45 C44 C47 119.61(13)
C43 C44 C47 122.76(13)
C44 C45 C46 122.70(13)
C41 C46 C45 119.53(13)
C50 C47 C44 112.00(13)
C50 C47 C48 108.50(14)
C44 C47 C48 109.93(13)
C50 C47 C49 108.11(14)
C44 C47 C49 109.04(13)
C48 C47 C49 109.19(14)
C56 C51 C52 118.36(13)
C56 C51 C20 132.19(13)
C52 C51 C20 109.40(12)
C53 C52 C51 121.52(13)
C53 C52 C18 130.84(13)
C51 C52 C18 107.49(12)
C52 C53 C54 119.97(14)
C55 C54 C53 118.13(13)
C55 C54 C57 120.11(13)
C53 C54 C57 121.73(14)
C54 C55 C56 122.41(14)
C51 C56 C55 119.46(14)
C58 C57 C59 109.43(16)
C58 C57 C54 108.98(14)
C59 C57 C54 112.62(13)
C58 C57 C60 110.23(15)
C59 C57 C60 107.07(16)
C54 C57 C60 108.48(13)
N5 C61 C62 122.85(15)
C61 C62 C63 118.64(16)
C64 C63 C62 118.97(15)
C63 C64 C65 118.79(15)
N5 C65 C64 122.83(15)
C67 C66 C71 121.74(19)
C67 C66 Cl1 119.13(15)
C71 C66 Cl1 119.13(16)
C66 C67 C68 118.63(19)
C67 C68 C69 120.4(2)
C70 C69 C68 119.8(2)
C71 C70 C69 120.4(2)
C70 C71 C66 119.0(2)
C77 C72 C73 121.70(16)
C77 C72 Cl2 118.73(13)
C73 C72 Cl2 119.56(14)
C74 C73 C72 118.71(17)
C75 C74 C73 120.54(17)
C74 C75 C76 119.78(18)
C75 C76 C77 120.64(17)
C72 C77 C76 118.59(16)

loop_
_geom_bond_atom_site_label_1
_geom_bond_atom_site_label_2
_geom_bond_distance
Zn1 N4 1.9284(12)
Zn1 N2 1.9301(12)
Zn1 N5 2.0999(12)
Zn1 N1 2.1959(12)
Zn1 N3 2.4340(12)
N1 C4 1.3755(17)
N1 C1 1.3776(18)
N2 C6 1.3581(17)
N2 C9 1.3635(18)
N3 C14 1.3735(18)
N3 C11 1.3771(17)
N4 C16 1.3548(18)
N4 C19 1.3615(17)
N5 C61 1.3372(19)
N5 C65 1.3418(19)
C1 C20 1.407(2)
C1 C2 1.4487(19)
C2 C3 1.357(2)
C3 C4 1.4464(19)
C4 C5 1.4067(19)
C5 C6 1.4018(19)
C5 C21 1.4984(19)
C6 C7 1.4511(19)
C7 C8 1.378(2)
C7 C22 1.4690(19)
C8 C9 1.4482(19)
C8 C32 1.4713(19)
C9 C10 1.4010(19)
C10 C11 1.4099(19)
C10 C31 1.5038(19)
C11 C12 1.4487(19)
C12 C13 1.353(2)
C13 C14 1.4501(19)
C14 C15 1.4082(19)
C15 C16 1.3992(19)
C15 C41 1.4995(19)
C16 C17 1.4495(19)
C17 C18 1.3754(19)
C17 C42 1.4702(19)
C18 C19 1.4441(19)
C18 C52 1.4667(19)
C19 C20 1.4011(19)
C20 C51 1.5023(19)
C21 C26 1.383(2)
C21 C22 1.429(2)
C22 C23 1.382(2)
C23 C24 1.409(2)
C24 C25 1.395(2)
C24 C27 1.531(2)
C25 C26 1.398(2)
C27 C29 1.534(3)
C27 C28 1.536(3)
C27 C30 1.539(3)
C31 C36 1.385(2)
C31 C32 1.4350(19)
C32 C33 1.382(2)
C33 C34 1.418(2)
C34 C35 1.390(2)
C34 C37 1.541(2)
C35 C36 1.409(2)
C37 C38 1.523(2)
C37 C39 1.531(2)
C37 C40 1.533(3)
C41 C46 1.383(2)
C41 C42 1.4298(19)
C42 C43 1.382(2)
C43 C44 1.409(2)
C44 C45 1.398(2)
C44 C47 1.5359(19)
C45 C46 1.400(2)
C47 C50 1.532(2)
C47 C48 1.538(2)
C47 C49 1.540(2)
C51 C56 1.385(2)
C51 C52 1.430(2)
C52 C53 1.381(2)
C53 C54 1.406(2)
C54 C55 1.395(2)
C54 C57 1.536(2)
C55 C56 1.402(2)
C57 C58 1.527(2)
C57 C59 1.530(2)
C57 C60 1.546(3)
C61 C62 1.384(2)
C62 C63 1.385(3)
C63 C64 1.380(2)
C64 C65 1.383(2)
C66 C67 1.379(3)
C66 C71 1.382(3)
C66 Cl1 1.743(2)
C67 C68 1.384(3)
C68 C69 1.388(3)
C69 C70 1.381(3)
C70 C71 1.379(3)
C72 C77 1.380(2)
C72 C73 1.385(2)
C72 Cl2 1.7462(17)
C73 C74 1.385(3)
C74 C75 1.380(3)
C75 C76 1.384(3)
C76 C77 1.385(3)

loop_
_geom_torsion_atom_site_label_1
_geom_torsion_atom_site_label_2
_geom_torsion_atom_site_label_3
_geom_torsion_atom_site_label_4
_geom_torsion
C4 N1 C1 C20 170.48(12)
Zn1 N1 C1 C20 -0.63(18)
C4 N1 C1 C2 -2.60(15)
Zn1 N1 C1 C2 -173.71(9)
N1 C1 C2 C3 1.72(16)
C20 C1 C2 C3 -170.65(14)
C1 C2 C3 C4 -0.14(15)
C1 N1 C4 C5 -170.69(12)
Zn1 N1 C4 C5 0.57(18)
C1 N1 C4 C3 2.51(15)
Zn1 N1 C4 C3 173.76(9)
C2 C3 C4 N1 -1.47(16)
C2 C3 C4 C5 171.04(14)
N1 C4 C5 C6 8.1(2)
C3 C4 C5 C6 -163.68(14)
N1 C4 C5 C21 171.72(13)
C3 C4 C5 C21 0.0(2)
C9 N2 C6 C5 160.83(15)
Zn1 N2 C6 C5 -8.7(2)
C9 N2 C6 C7 -2.82(15)
Zn1 N2 C6 C7 -172.30(9)
C4 C5 C6 N2 -4.5(2)
C21 C5 C6 N2 -171.57(15)
C4 C5 C6 C7 159.18(13)
C21 C5 C6 C7 -7.89(15)
N2 C6 C7 C8 2.64(16)
C5 C6 C7 C8 -164.62(12)
N2 C6 C7 C22 174.28(11)
C5 C6 C7 C22 7.01(16)
C6 C7 C8 C9 -1.25(15)
C22 C7 C8 C9 -166.0(2)
C6 C7 C8 C32 163.5(2)
C22 C7 C8 C32 -1.2(4)
C6 N2 C9 C10 -163.57(15)
Zn1 N2 C9 C10 4.6(2)
C6 N2 C9 C8 1.98(15)
Zn1 N2 C9 C8 170.15(10)
C7 C8 C9 N2 -0.41(16)
C32 C8 C9 N2 -171.98(11)
C7 C8 C9 C10 168.27(12)
C32 C8 C9 C10 -3.29(16)
N2 C9 C10 C11 2.5(2)
C8 C9 C10 C11 -162.98(13)
N2 C9 C10 C31 169.82(15)
C8 C9 C10 C31 4.29(15)
C14 N3 C11 C10 169.92(12)
Zn1 N3 C11 C10 3.50(18)
C14 N3 C11 C12 -2.12(15)
Zn1 N3 C11 C12 -168.54(9)
C9 C10 C11 N3 -6.1(2)
C31 C10 C11 N3 -169.78(13)
C9 C10 C11 C12 164.43(14)
C31 C10 C11 C12 0.7(2)
N3 C11 C12 C13 1.31(16)
C10 C11 C12 C13 -170.04(13)
C11 C12 C13 C14 0.04(15)
C11 N3 C14 C15 -168.40(12)
Zn1 N3 C14 C15 -1.89(18)
C11 N3 C14 C13 2.15(15)
Zn1 N3 C14 C13 168.66(9)
C12 C13 C14 N3 -1.38(16)
C12 C13 C14 C15 168.47(14)
N3 C14 C15 C16 8.4(2)
C13 C14 C15 C16 -160.43(14)
N3 C14 C15 C41 172.08(13)
C13 C14 C15 C41 3.2(2)
C19 N4 C16 C15 163.69(15)
Zn1 N4 C16 C15 -9.9(2)
C19 N4 C16 C17 -1.49(15)
Zn1 N4 C16 C17 -175.10(10)
C14 C15 C16 N4 -3.7(2)
C41 C15 C16 N4 -171.01(15)
C14 C15 C16 C17 161.48(13)
C41 C15 C16 C17 -5.83(15)
N4 C16 C17 C18 0.48(16)
C15 C16 C17 C18 -167.97(12)
N4 C16 C17 C42 173.05(11)
C15 C16 C17 C42 4.60(16)
C16 C17 C18 C19 0.69(15)
C42 C17 C18 C19 -165.8(2)
C16 C17 C18 C52 167.3(2)
C42 C17 C18 C52 0.8(4)
C16 N4 C19 C20 -164.30(15)
Zn1 N4 C19 C20 9.9(2)
C16 N4 C19 C18 1.95(15)
Zn1 N4 C19 C18 176.15(9)
C17 C18 C19 N4 -1.71(16)
C52 C18 C19 N4 -174.35(11)
C17 C18 C19 C20 167.53(12)
C52 C18 C19 C20 -5.11(16)
N4 C19 C20 C1 1.9(2)
C18 C19 C20 C1 -164.30(13)
N4 C19 C20 C51 171.50(15)
C18 C19 C20 C51 5.29(15)
N1 C1 C20 C19 -6.3(2)
C2 C1 C20 C19 165.36(14)
N1 C1 C20 C51 -172.77(13)
C2 C1 C20 C51 -1.2(2)
C6 C5 C21 C26 -175.32(15)
C4 C5 C21 C26 18.6(2)
C6 C5 C21 C22 5.85(15)
C4 C5 C21 C22 -160.26(14)
C26 C21 C22 C23 -2.8(2)
C5 C21 C22 C23 176.17(13)
C26 C21 C22 C7 179.24(12)
C5 C21 C22 C7 -1.76(15)
C8 C7 C22 C23 -15.8(3)
C6 C7 C22 C23 179.44(15)
C8 C7 C22 C21 161.8(2)
C6 C7 C22 C21 -2.92(15)
C21 C22 C23 C24 0.3(2)
C7 C22 C23 C24 177.64(14)
C22 C23 C24 C25 2.5(2)
C22 C23 C24 C27 -174.32(14)
C23 C24 C25 C26 -2.9(2)
C27 C24 C25 C26 174.02(15)
C22 C21 C26 C25 2.5(2)
C5 C21 C26 C25 -176.28(14)
C24 C25 C26 C21 0.4(2)
C25 C24 C27 C29 177.71(15)
C23 C24 C27 C29 -5.5(2)
C25 C24 C27 C28 -61.8(2)
C23 C24 C27 C28 115.04(18)
C25 C24 C27 C30 57.3(2)
C23 C24 C27 C30 -125.86(17)
C9 C10 C31 C36 178.42(15)
C11 C10 C31 C36 -15.5(3)
C9 C10 C31 C32 -3.72(15)
C11 C10 C31 C32 162.32(14)
C36 C31 C32 C33 2.9(2)
C10 C31 C32 C33 -175.33(12)
C36 C31 C32 C8 -179.96(12)
C10 C31 C32 C8 1.83(15)
C7 C8 C32 C33 12.7(3)
C9 C8 C32 C33 177.49(14)
C7 C8 C32 C31 -164.0(2)
C9 C8 C32 C31 0.73(15)
C31 C32 C33 C34 -0.8(2)
C8 C32 C33 C34 -177.18(14)
C32 C33 C34 C35 -1.6(2)
C32 C33 C34 C37 173.96(13)
C33 C34 C35 C36 2.0(2)
C37 C34 C35 C36 -173.52(14)
C32 C31 C36 C35 -2.5(2)
C10 C31 C36 C35 175.20(14)
C34 C35 C36 C31 0.1(2)
C35 C34 C37 C38 92.60(19)
C33 C34 C37 C38 -82.78(19)
C35 C34 C37 C39 -26.8(2)
C33 C34 C37 C39 157.78(16)
C35 C34 C37 C40 -147.06(18)
C33 C34 C37 C40 37.6(2)
C16 C15 C41 C46 -176.53(15)
C14 C15 C41 C46 17.5(3)
C16 C15 C41 C42 4.94(15)
C14 C15 C41 C42 -161.02(14)
C46 C41 C42 C43 -3.2(2)
C15 C41 C42 C43 175.59(12)
C46 C41 C42 C17 178.96(12)
C15 C41 C42 C17 -2.28(15)
C18 C17 C42 C43 -12.3(3)
C16 C17 C42 C43 -178.78(15)
C18 C17 C42 C41 165.2(2)
C16 C17 C42 C41 -1.20(15)
C41 C42 C43 C44 1.0(2)
C17 C42 C43 C44 178.28(14)
C42 C43 C44 C45 1.8(2)
C42 C43 C44 C47 -176.48(13)
C43 C44 C45 C46 -2.5(2)
C47 C44 C45 C46 175.83(14)
C42 C41 C46 C45 2.5(2)
C15 C41 C46 C45 -175.95(14)
C44 C45 C46 C41 0.3(2)
C45 C44 C47 C50 -179.41(14)
C43 C44 C47 C50 -1.2(2)
C45 C44 C47 C48 59.88(19)
C43 C44 C47 C48 -121.89(16)
C45 C44 C47 C49 -59.80(19)
C43 C44 C47 C49 118.43(16)
C19 C20 C51 C56 179.21(15)
C1 C20 C51 C56 -12.3(3)
C19 C20 C51 C52 -3.47(15)
C1 C20 C51 C52 164.97(14)
C56 C51 C52 C53 2.2(2)
C20 C51 C52 C53 -175.56(13)
C56 C51 C52 C18 178.25(13)
C20 C51 C52 C18 0.51(15)
C17 C18 C52 C53 11.6(3)
C19 C18 C52 C53 178.16(15)
C17 C18 C52 C51 -164.0(2)
C19 C18 C52 C51 2.59(15)
C51 C52 C53 C54 1.3(2)
C18 C52 C53 C54 -173.74(14)
C52 C53 C54 C55 -3.6(2)
C52 C53 C54 C57 174.44(14)
C53 C54 C55 C56 2.6(2)
C57 C54 C55 C56 -175.52(15)
C52 C51 C56 C55 -3.2(2)
C20 C51 C56 C55 173.89(15)
C54 C55 C56 C51 0.9(2)
C55 C54 C57 C58 -64.2(2)
C53 C54 C57 C58 117.78(18)
C55 C54 C57 C59 174.15(17)
C53 C54 C57 C59 -3.9(2)
C55 C54 C57 C60 55.8(2)
C53 C54 C57 C60 -122.18(17)
C65 N5 C61 C62 1.5(2)
Zn1 N5 C61 C62 -178.00(13)
N5 C61 C62 C63 -0.9(3)
C61 C62 C63 C64 -0.4(3)
C62 C63 C64 C65 0.9(3)
C61 N5 C65 C64 -1.0(2)
Zn1 N5 C65 C64 178.54(11)
C63 C64 C65 N5 -0.2(2)
C71 C66 C67 C68 -0.4(3)
Cl1 C66 C67 C68 179.42(13)
C66 C67 C68 C69 0.8(3)
C67 C68 C69 C70 -0.7(3)
C68 C69 C70 C71 0.1(3)
C69 C70 C71 C66 0.3(3)
C67 C66 C71 C70 -0.1(3)
Cl1 C66 C71 C70 -179.96(13)
C77 C72 C73 C74 1.5(3)
Cl2 C72 C73 C74 -177.09(14)
C72 C73 C74 C75 -0.2(3)
C73 C74 C75 C76 -1.3(3)
C74 C75 C76 C77 1.5(3)
C73 C72 C77 C76 -1.3(3)
Cl2 C72 C77 C76 177.34(13)
C75 C76 C77 C72 -0.3(3)
